data_7234876
loop_
_publ_author_name
'Xian-Chong Zeng'
'Jin-Yun Wang'
'Liang-Jin Xu'
'Hui-Min Wen'
'Zhong-Ning Chen'

_publ_section_title
;
 Solution-processed OLEDs based on phosphorescent PtAu2 complexes with
 phenothiazine-functionalized acetylides
;
_journal_name_full 'Journal of Materials Chemistry C'
_journal_page_first 6096
_journal_page_last 6103
_journal_paper_doi 10.1039/C6TC01539E
_journal_volume 4
_journal_year 2016
_chemical_formula_sum 'C107 H88 Au2 Cl8 N2 O8 P6 Pt S2'
_chemical_formula_weight 2652.36
_space_group_IT_number 2
_space_group_name_Hall '-P 1'
_space_group_name_H-M_alt 'P -1'
_symmetry_cell_setting triclinic
_symmetry_space_group_name_H-M 'P -1'
_atom_sites_solution_hydrogens geom
_atom_sites_solution_primary direct
_atom_sites_solution_secondary difmap
_cell_angle_alpha 84.385(8)
_cell_angle_beta 74.318(8)
_cell_angle_gamma 70.229(7)
_cell_formula_units_Z 1
_cell_length_a 12.7978(1)
_cell_length_b 14.9854(3)
_cell_length_c 16.8833(3)
_cell_measurement_reflns_used 8314
_cell_measurement_temperature 293(2)
_cell_measurement_theta_max 27.4546
_cell_measurement_theta_min 2.4909
_cell_volume 2933.52(19)
_computing_structure_refinement 'SHELXL-97 (Sheldrick, 1997)'
_computing_structure_solution 'SHELXS-97 (Sheldrick, 1990)'
_diffrn_ambient_temperature 293(2)
_diffrn_measured_fraction_theta_full 0.960
_diffrn_measured_fraction_theta_max 0.960
_diffrn_measurement_device_type Molybdenum
_diffrn_radiation_monochromator graphite
_diffrn_radiation_source 'fine-focus sealed tube'
_diffrn_radiation_type MoK\a
_diffrn_radiation_wavelength 0.71073
_diffrn_reflns_av_R_equivalents 0.0625
_diffrn_reflns_av_sigmaI/netI 0.1078
_diffrn_reflns_limit_h_max 15
_diffrn_reflns_limit_h_min -15
_diffrn_reflns_limit_k_max 17
_diffrn_reflns_limit_k_min -17
_diffrn_reflns_limit_l_max 20
_diffrn_reflns_limit_l_min -19
_diffrn_reflns_number 18723
_diffrn_reflns_theta_full 25.00
_diffrn_reflns_theta_max 25.00
_diffrn_reflns_theta_min 2.39
_exptl_absorpt_coefficient_mu 4.034
_exptl_absorpt_correction_T_max 0.446
_exptl_absorpt_correction_T_min 0.212
_exptl_absorpt_correction_type multi-scan
_exptl_crystal_colour Yellow
_exptl_crystal_density_diffrn 1.501
_exptl_crystal_density_method 'not measured'
_exptl_crystal_description Block
_exptl_crystal_F_000 1302
_exptl_crystal_recrystallization_method 'Re-crystallisation from solvent'
_exptl_crystal_size_max 0.35
_exptl_crystal_size_mid 0.25
_exptl_crystal_size_min 0.20
_refine_diff_density_max 1.533
_refine_diff_density_min -1.534
_refine_diff_density_rms 0.147
_refine_ls_extinction_method none
_refine_ls_goodness_of_fit_ref 0.995
_refine_ls_hydrogen_treatment mixed
_refine_ls_matrix_type full
_refine_ls_number_parameters 574
_refine_ls_number_reflns 9910
_refine_ls_number_restraints 109
_refine_ls_restrained_S_all 1.010
_refine_ls_R_factor_all 0.0574
_refine_ls_R_factor_gt 0.0489
_refine_ls_shift/su_max 0.002
_refine_ls_shift/su_mean 0.000
_refine_ls_structure_factor_coef Fsqd
_refine_ls_weighting_details 'calc w=1/[\s^2^(Fo^2^)+(0.0663P)^2^+0.0000P] where P=(Fo^2^+2Fc^2^)/3'
_refine_ls_weighting_scheme calc
_refine_ls_wR_factor_gt 0.1440
_refine_ls_wR_factor_ref 0.1482
_reflns_number_gt 7138
_reflns_number_total 9910
_reflns_threshold_expression >2sigma(I)
_cod_data_source_file J-Mater-Chem-C-2016-4-6096.cif
_cod_data_source_block 1
_cod_depositor_comments
;
The following automatic conversions were performed:

data item '_exptl_absorpt_correction_type' value 'Multi-scan' was
changed to 'multi-scan' in accordance with the built-in table derived
from the CIF Core dictionary named 'cif_core.dic' version 2.4.5 last
updated on 2014-11-21.

data item '_symmetry_cell_setting' value 'Triclinic' was changed to
'triclinic' in accordance with the built-in table derived from the
CIF Core dictionary named 'cif_core.dic' version 2.4.5 last updated
on 2014-11-21.

Automatic conversion script
Id: cif_fix_values 6909 2019-04-08 15:41:33Z antanas 
;
_cod_original_cell_volume 2933.52(8)
_cod_original_sg_symbol_H-M P-1
_cod_database_code 7234876
_solvent_exptl_crystal_recrystallization_method CH2Cl2

loop_
_symmetry_equiv_pos_as_xyz
'x, y, z'
'-x, -y, -z'

loop_
_atom_site_label
_atom_site_type_symbol
_atom_site_fract_x
_atom_site_fract_y
_atom_site_fract_z
_atom_site_U_iso_or_equiv
_atom_site_adp_type
_atom_site_occupancy
_atom_site_symmetry_multiplicity
_atom_site_calc_flag
_atom_site_refinement_flags
_atom_site_disorder_assembly
_atom_site_disorder_group
Pt1 Pt 0.0000 0.5000 0.5000 0.03360(14) Uani 1 2 d S . .
Au1 Au 0.24458(3) 0.39284(2) 0.430789(19) 0.04355(14) Uani 1 1 d . . .
S1 S -0.4504(4) 0.7269(4) -0.0558(2) 0.196(3) Uani 1 1 d U . .
P1 P 0.22765(19) 0.24758(14) 0.48234(14) 0.0427(5) Uani 1 1 d . . .
P2 P -0.03051(18) 0.35563(14) 0.53211(13) 0.0391(5) Uani 1 1 d . . .
P3 P 0.27575(18) 0.53160(15) 0.37477(13) 0.0429(5) Uani 1 1 d . . .
N1 N -0.3180(7) 0.6699(7) 0.0786(5) 0.076(3) Uani 1 1 d . . .
C1 C 0.0900(6) 0.2671(6) 0.5609(5) 0.0398(19) Uani 1 1 d . . .
H1A H 0.0741 0.2075 0.5714 0.048 Uiso 1 1 calc R . .
H1B H 0.0976 0.2863 0.6117 0.048 Uiso 1 1 calc R . .
C2 C 0.1458(6) 0.6288(6) 0.3694(5) 0.0413(19) Uani 1 1 d . . .
H2A H 0.1172 0.6169 0.3252 0.050 Uiso 1 1 calc R . .
H2B H 0.1643 0.6871 0.3565 0.050 Uiso 1 1 calc R . .
C3 C 0.3394(9) 0.1786(6) 0.5314(6) 0.060(3) Uani 1 1 d . . .
C4 C 0.4522(7) 0.1465(7) 0.4815(7) 0.070(3) Uani 1 1 d . . .
H4A H 0.4678 0.1596 0.4253 0.084 Uiso 1 1 calc R . .
C5 C 0.5428(9) 0.0929(8) 0.5194(10) 0.090(4) Uani 1 1 d . . .
H5A H 0.6173 0.0698 0.4865 0.108 Uiso 1 1 calc R . .
C6 C 0.5230(11) 0.0749(8) 0.6020(9) 0.086(4) Uani 1 1 d . . .
H6A H 0.5828 0.0403 0.6254 0.103 Uiso 1 1 calc R . .
C7 C 0.4103(10) 0.1098(8) 0.6507(8) 0.092(4) Uani 1 1 d . . .
H7A H 0.3952 0.0991 0.7073 0.110 Uiso 1 1 calc R . .
C8 C 0.3205(10) 0.1604(8) 0.6152(7) 0.079(3) Uani 1 1 d . . .
H8A H 0.2463 0.1823 0.6486 0.095 Uiso 1 1 calc R . .
C9 C 0.2324(7) 0.1705(6) 0.4067(6) 0.050(2) Uani 1 1 d . . .
C10 C 0.1875(8) 0.0950(6) 0.4289(7) 0.072(3) Uani 1 1 d . . .
H10A H 0.1589 0.0816 0.4838 0.086 Uiso 1 1 calc R . .
C11 C 0.1870(10) 0.0399(8) 0.3653(10) 0.097(4) Uani 1 1 d . . .
H11A H 0.1569 -0.0096 0.3790 0.116 Uiso 1 1 calc R . .
C12 C 0.2289(11) 0.0577(10) 0.2867(10) 0.103(5) Uani 1 1 d . . .
H12A H 0.2264 0.0204 0.2468 0.123 Uiso 1 1 calc R . .
C13 C 0.2766(11) 0.1305(10) 0.2615(8) 0.104(4) Uani 1 1 d . . .
H13A H 0.3055 0.1427 0.2063 0.125 Uiso 1 1 calc R . .
C14 C 0.2779(9) 0.1837(8) 0.3247(7) 0.080(3) Uani 1 1 d . . .
H14A H 0.3118 0.2309 0.3102 0.096 Uiso 1 1 calc R . .
C15 C -0.0680(8) 0.2942(6) 0.4620(5) 0.053(2) Uani 1 1 d . . .
C16 C -0.1198(7) 0.2264(6) 0.4897(7) 0.063(3) Uani 1 1 d . . .
H16A H -0.1454 0.2174 0.5460 0.075 Uiso 1 1 calc R . .
C17 C -0.1340(9) 0.1723(8) 0.4356(9) 0.084(4) Uani 1 1 d . . .
H17A H -0.1670 0.1253 0.4554 0.101 Uiso 1 1 calc R . .
C18 C -0.1013(12) 0.1857(9) 0.3553(10) 0.102(5) Uani 1 1 d . . .
H18A H -0.1164 0.1511 0.3194 0.122 Uiso 1 1 calc R . .
C19 C -0.0435(11) 0.2524(8) 0.3235(7) 0.096(4) Uani 1 1 d . . .
H19A H -0.0165 0.2585 0.2670 0.115 Uiso 1 1 calc R . .
C20 C -0.0275(9) 0.3074(6) 0.3755(6) 0.064(3) Uani 1 1 d . . .
H20A H 0.0087 0.3523 0.3554 0.077 Uiso 1 1 calc R . .
C21 C 0.3596(7) 0.5174(7) 0.2715(5) 0.050(2) Uani 1 1 d . . .
C22 C 0.4556(8) 0.4361(8) 0.2533(6) 0.068(3) Uani 1 1 d . . .
H22A H 0.4704 0.3905 0.2939 0.082 Uiso 1 1 calc R . .
C23 C 0.5308(9) 0.4223(10) 0.1733(7) 0.088(4) Uani 1 1 d . . .
H23A H 0.5938 0.3673 0.1615 0.106 Uiso 1 1 calc R . .
C24 C 0.5110(11) 0.4896(11) 0.1135(7) 0.100(4) Uani 1 1 d . . .
H24A H 0.5652 0.4829 0.0632 0.120 Uiso 1 1 calc R . .
C25 C 0.4111(11) 0.5681(10) 0.1264(7) 0.095(4) Uani 1 1 d . . .
H25A H 0.3933 0.6094 0.0836 0.114 Uiso 1 1 calc R . .
C26 C 0.3368(9) 0.5829(8) 0.2082(6) 0.077(3) Uani 1 1 d . . .
H26A H 0.2723 0.6369 0.2192 0.093 Uiso 1 1 calc R . .
C27 C 0.3466(6) 0.5778(5) 0.4302(5) 0.0409(19) Uani 1 1 d . . .
C28 C 0.4150(8) 0.6335(7) 0.3906(6) 0.063(3) Uani 1 1 d . . .
H28A H 0.4213 0.6473 0.3349 0.075 Uiso 1 1 calc R . .
C29 C 0.4737(10) 0.6689(8) 0.4317(7) 0.081(3) Uani 1 1 d . . .
H29A H 0.5254 0.6998 0.4043 0.098 Uiso 1 1 calc R . .
C30 C 0.4487(9) 0.6544(7) 0.5187(7) 0.077(3) Uani 1 1 d . . .
H30A H 0.4808 0.6815 0.5491 0.093 Uiso 1 1 calc R . .
C31 C 0.3784(8) 0.6017(7) 0.5608(6) 0.062(2) Uani 1 1 d . . .
H31A H 0.3644 0.5933 0.6176 0.074 Uiso 1 1 calc R . .
C32 C 0.3304(6) 0.5624(6) 0.5144(5) 0.047(2) Uani 1 1 d . . .
H32A H 0.2862 0.5247 0.5405 0.056 Uiso 1 1 calc R . .
C33 C -0.0603(6) 0.5259(5) 0.3994(5) 0.0379(18) Uani 1 1 d . . .
C34 C -0.0989(7) 0.5493(6) 0.3412(5) 0.046(2) Uani 1 1 d . . .
C35 C -0.1528(8) 0.5803(6) 0.2720(5) 0.053(2) Uani 1 1 d . . .
C36 C -0.2189(8) 0.5307(7) 0.2503(5) 0.062(2) Uani 1 1 d . . .
H36A H -0.2302 0.4785 0.2816 0.074 Uiso 1 1 calc R . .
C37 C -0.2638(8) 0.5574(8) 0.1870(6) 0.074(3) Uani 1 1 d . . .
H37A H -0.3029 0.5220 0.1723 0.088 Uiso 1 1 calc R . .
C38 C -0.2534(8) 0.6375(8) 0.1422(5) 0.060(3) Uani 1 1 d . . .
C39 C -0.1940(8) 0.6871(7) 0.1610(5) 0.059(2) Uani 1 1 d . . .
H39A H -0.1871 0.7409 0.1305 0.071 Uiso 1 1 calc R . .
C40 C -0.1435(7) 0.6584(6) 0.2249(5) 0.056(2) Uani 1 1 d . . .
H40A H -0.1015 0.6930 0.2368 0.067 Uiso 1 1 calc R . .
C41 C -0.4287(10) 0.7270(8) 0.1005(6) 0.078(3) Uani 1 1 d U . .
C42 C -0.4828(11) 0.7570(9) 0.1846(7) 0.094(3) Uani 1 1 d U . .
H42A H -0.4398 0.7412 0.2234 0.113 Uiso 1 1 calc R . .
C43 C -0.5992(11) 0.8097(9) 0.2080(9) 0.108(3) Uani 1 1 d U . .
H43A H -0.6332 0.8261 0.2630 0.129 Uiso 1 1 calc R . .
C44 C -0.6675(13) 0.8389(10) 0.1501(9) 0.111(3) Uani 1 1 d U . .
H44A H -0.7453 0.8733 0.1659 0.133 Uiso 1 1 calc R . .
C45 C -0.6110(11) 0.8129(9) 0.0683(8) 0.107(3) Uani 1 1 d U . .
H45A H -0.6517 0.8321 0.0282 0.128 Uiso 1 1 calc R . .
C46 C -0.5019(10) 0.7622(9) 0.0469(7) 0.092(3) Uani 1 1 d U . .
C47 C -0.3154(10) 0.6585(11) -0.0667(6) 0.108(3) Uani 1 1 d U . .
C48 C -0.2571(11) 0.6244(11) -0.1426(7) 0.114(3) Uani 1 1 d U . .
H48A H -0.2950 0.6437 -0.1843 0.136 Uiso 1 1 calc R . .
C49 C -0.1539(12) 0.5677(12) -0.1621(8) 0.147(4) Uani 1 1 d U . .
H49A H -0.1168 0.5437 -0.2147 0.177 Uiso 1 1 calc R . .
C50 C -0.1020(13) 0.5454(13) -0.0960(8) 0.163(5) Uani 1 1 d U . .
H50A H -0.0273 0.5034 -0.1068 0.196 Uiso 1 1 calc R . .
C51 C -0.1510(11) 0.5796(11) -0.0158(7) 0.132(4) Uani 1 1 d U . .
H51A H -0.1109 0.5651 0.0248 0.159 Uiso 1 1 calc R . .
C52 C -0.2592(10) 0.6343(10) -0.0027(6) 0.088(3) Uani 1 1 d U . .
Cl1 Cl 0.9974(3) 0.1016(2) 0.7187(2) 0.0950(10) Uani 1 1 d . . .
O4 O 0.9699(8) 0.0361(7) 0.7782(5) 0.121(3) Uani 1 1 d . . .
O3 O 1.0912(12) 0.0532(8) 0.6482(7) 0.181(6) Uani 1 1 d . . .
O2 O 1.0114(12) 0.1774(9) 0.7471(7) 0.192(6) Uani 1 1 d . . .
O1 O 0.8983(11) 0.1397(8) 0.6895(8) 0.165(5) Uani 1 1 d . . .

loop_
_atom_site_aniso_label
_atom_site_aniso_U_11
_atom_site_aniso_U_22
_atom_site_aniso_U_33
_atom_site_aniso_U_23
_atom_site_aniso_U_13
_atom_site_aniso_U_12
Pt1 0.0369(3) 0.0271(2) 0.0392(2) 0.00235(18) -0.0177(2) -0.00794(19)
Au1 0.0418(2) 0.0312(2) 0.0573(2) 0.00318(16) -0.01563(17) -0.00988(15)
S1 0.161(4) 0.268(6) 0.092(2) -0.055(3) -0.084(3) 0.068(4)
P1 0.0433(13) 0.0243(11) 0.0608(13) 0.0018(10) -0.0195(11) -0.0069(9)
P2 0.0439(13) 0.0265(11) 0.0525(12) 0.0040(10) -0.0216(10) -0.0122(9)
P3 0.0436(13) 0.0334(12) 0.0521(12) 0.0051(10) -0.0117(10) -0.0148(10)
N1 0.080(6) 0.093(7) 0.056(5) -0.005(5) -0.040(5) -0.012(5)
C1 0.037(5) 0.036(5) 0.053(5) 0.006(4) -0.024(4) -0.011(4)
C2 0.038(5) 0.033(4) 0.052(5) 0.008(4) -0.018(4) -0.010(4)
C3 0.091(8) 0.030(5) 0.074(6) 0.006(5) -0.040(6) -0.027(5)
C4 0.026(5) 0.068(7) 0.115(8) -0.013(6) -0.021(5) -0.008(5)
C5 0.050(7) 0.054(7) 0.162(13) -0.014(8) -0.033(8) -0.005(5)
C6 0.080(9) 0.060(7) 0.134(11) 0.002(8) -0.068(9) -0.012(6)
C7 0.080(9) 0.082(8) 0.102(9) 0.007(7) -0.050(7) 0.007(7)
C8 0.076(8) 0.067(7) 0.104(9) 0.011(7) -0.044(7) -0.020(6)
C9 0.039(5) 0.038(5) 0.070(6) -0.007(5) -0.026(4) 0.001(4)
C10 0.075(7) 0.041(5) 0.099(8) -0.020(6) -0.015(6) -0.019(5)
C11 0.089(9) 0.066(8) 0.150(12) -0.046(9) -0.061(9) -0.007(6)
C12 0.088(10) 0.089(10) 0.121(11) -0.062(10) -0.056(9) 0.022(8)
C13 0.105(10) 0.108(11) 0.091(9) -0.049(9) -0.030(8) -0.006(8)
C14 0.088(8) 0.066(7) 0.087(8) -0.010(7) -0.028(7) -0.020(6)
C15 0.063(6) 0.034(5) 0.063(6) -0.006(4) -0.030(5) -0.003(4)
C16 0.054(6) 0.054(6) 0.093(7) -0.008(6) -0.024(5) -0.028(5)
C17 0.071(8) 0.059(7) 0.138(11) -0.018(8) -0.045(8) -0.019(6)
C18 0.121(11) 0.056(8) 0.155(13) -0.024(9) -0.093(11) -0.012(7)
C19 0.148(12) 0.056(7) 0.086(8) -0.022(6) -0.065(8) -0.003(7)
C20 0.094(8) 0.042(5) 0.070(6) -0.001(5) -0.047(6) -0.018(5)
C21 0.046(5) 0.054(6) 0.055(5) 0.007(5) -0.018(4) -0.022(5)
C22 0.070(7) 0.080(8) 0.062(6) -0.004(6) -0.019(5) -0.031(6)
C23 0.047(7) 0.124(11) 0.082(8) -0.031(8) -0.009(6) -0.010(7)
C24 0.087(10) 0.155(14) 0.059(7) 0.003(9) -0.005(7) -0.052(10)
C25 0.101(10) 0.129(12) 0.061(7) 0.017(8) -0.024(7) -0.046(9)
C26 0.094(8) 0.069(7) 0.062(6) -0.011(6) -0.004(6) -0.026(6)
C27 0.026(4) 0.030(4) 0.061(5) 0.008(4) -0.016(4) 0.001(3)
C28 0.072(7) 0.062(6) 0.071(6) 0.024(5) -0.041(5) -0.031(5)
C29 0.113(9) 0.086(8) 0.081(7) 0.015(7) -0.041(7) -0.069(7)
C30 0.074(7) 0.061(7) 0.119(9) -0.016(7) -0.058(7) -0.019(6)
C31 0.068(7) 0.062(6) 0.062(6) 0.006(5) -0.022(5) -0.027(5)
C32 0.025(4) 0.044(5) 0.070(6) 0.000(5) -0.017(4) -0.004(4)
C33 0.038(5) 0.030(4) 0.050(4) 0.007(4) -0.021(4) -0.011(3)
C34 0.048(5) 0.042(5) 0.055(5) 0.000(4) -0.020(4) -0.018(4)
C35 0.077(6) 0.054(6) 0.037(4) 0.002(4) -0.017(4) -0.033(5)
C36 0.076(7) 0.060(6) 0.061(5) 0.013(5) -0.031(5) -0.030(5)
C37 0.067(7) 0.113(10) 0.058(6) -0.006(6) -0.039(5) -0.032(7)
C38 0.057(6) 0.080(7) 0.045(5) 0.010(5) -0.030(5) -0.011(5)
C39 0.065(6) 0.061(6) 0.052(5) 0.017(5) -0.027(5) -0.015(5)
C40 0.066(6) 0.053(6) 0.051(5) 0.003(5) -0.020(5) -0.022(5)
C41 0.088(6) 0.078(6) 0.068(5) -0.004(5) -0.036(4) -0.012(5)
C42 0.105(6) 0.088(6) 0.080(5) -0.006(5) -0.033(5) -0.013(5)
C43 0.103(7) 0.088(7) 0.108(6) -0.006(6) -0.025(5) -0.002(6)
C44 0.103(7) 0.090(7) 0.124(7) -0.010(6) -0.037(5) -0.001(6)
C45 0.091(6) 0.097(7) 0.114(6) -0.004(6) -0.044(5) 0.007(5)
C46 0.087(6) 0.096(7) 0.087(5) -0.011(5) -0.049(5) 0.000(5)
C47 0.095(5) 0.168(7) 0.058(4) -0.025(5) -0.051(4) -0.010(5)
C48 0.101(6) 0.170(8) 0.063(5) -0.025(6) -0.050(5) -0.007(6)
C49 0.121(7) 0.200(9) 0.072(5) -0.022(7) -0.039(6) 0.027(7)
C50 0.129(7) 0.210(9) 0.079(6) -0.030(7) -0.036(5) 0.051(7)
C51 0.101(6) 0.181(9) 0.067(5) -0.024(6) -0.031(5) 0.029(6)
C52 0.079(5) 0.134(8) 0.049(4) -0.018(5) -0.034(4) -0.016(5)
Cl1 0.124(3) 0.072(2) 0.105(2) 0.0271(19) -0.034(2) -0.055(2)
O4 0.132(7) 0.131(8) 0.119(7) 0.073(6) -0.051(6) -0.072(6)
O3 0.240(14) 0.097(8) 0.158(10) -0.007(8) 0.042(10) -0.064(9)
O2 0.325(17) 0.164(11) 0.138(9) -0.022(8) -0.025(10) -0.167(12)
O1 0.210(12) 0.127(10) 0.199(11) 0.056(9) -0.122(10) -0.070(9)

loop_
_atom_type_symbol
_atom_type_description
_atom_type_scat_dispersion_real
_atom_type_scat_dispersion_imag
_atom_type_scat_source
C C 0.0033 0.0016 'International Tables Vol C Tables 4.2.6.8 and 6.1.1.4'
H H 0.0000 0.0000 'International Tables Vol C Tables 4.2.6.8 and 6.1.1.4'
N N 0.0061 0.0033 'International Tables Vol C Tables 4.2.6.8 and 6.1.1.4'
O O 0.0106 0.0060 'International Tables Vol C Tables 4.2.6.8 and 6.1.1.4'
P P 0.1023 0.0942 'International Tables Vol C Tables 4.2.6.8 and 6.1.1.4'
S S 0.1246 0.1234 'International Tables Vol C Tables 4.2.6.8 and 6.1.1.4'
Cl Cl 0.1484 0.1585 'International Tables Vol C Tables 4.2.6.8 and 6.1.1.4'
Pt Pt -1.7033 8.3905 'International Tables Vol C Tables 4.2.6.8 and 6.1.1.4'
Au Au -2.0133 8.8022 'International Tables Vol C Tables 4.2.6.8 and 6.1.1.4'

loop_
_geom_angle_atom_site_label_1
_geom_angle_atom_site_label_2
_geom_angle_atom_site_label_3
_geom_angle
_geom_angle_site_symmetry_1
_geom_angle_site_symmetry_3
C33 Pt1 C33 180.000(1) . 2_566
C33 Pt1 P2 83.8(2) . 2_566
C33 Pt1 P2 96.2(2) 2_566 2_566
C33 Pt1 P2 96.2(2) . .
C33 Pt1 P2 83.8(2) 2_566 .
P2 Pt1 P2 180.0 2_566 .
C33 Pt1 Au1 101.7(2) . .
C33 Pt1 Au1 78.3(2) 2_566 .
P2 Pt1 Au1 92.38(5) 2_566 .
P2 Pt1 Au1 87.62(5) . .
C33 Pt1 Au1 78.3(2) . 2_566
C33 Pt1 Au1 101.7(2) 2_566 2_566
P2 Pt1 Au1 87.62(5) 2_566 2_566
P2 Pt1 Au1 92.38(5) . 2_566
Au1 Pt1 Au1 180.000(1) . 2_566
P3 Au1 P1 175.70(7) . .
P3 Au1 Pt1 89.87(5) . .
P1 Au1 Pt1 94.43(6) . .
C47 S1 C46 106.1(5) . .
C9 P1 C3 104.4(4) . .
C9 P1 C1 107.7(4) . .
C3 P1 C1 106.7(4) . .
C9 P1 Au1 114.2(3) . .
C3 P1 Au1 114.0(3) . .
C1 P1 Au1 109.4(3) . .
C1 P2 C15 104.2(4) . .
C1 P2 C2 101.9(4) . 2_566
C15 P2 C2 106.6(4) . 2_566
C1 P2 Pt1 112.2(3) . .
C15 P2 Pt1 122.6(3) . .
C2 P2 Pt1 107.3(3) 2_566 .
C21 P3 C27 106.8(4) . .
C21 P3 C2 103.9(4) . .
C27 P3 C2 105.0(4) . .
C21 P3 Au1 112.4(3) . .
C27 P3 Au1 113.4(3) . .
C2 P3 Au1 114.4(3) . .
C41 N1 C52 124.2(8) . .
C41 N1 C38 119.1(8) . .
C52 N1 C38 116.6(8) . .
P2 C1 P1 113.9(4) . .
P3 C2 P2 112.6(4) . 2_566
C8 C3 C4 118.9(10) . .
C8 C3 P1 123.7(8) . .
C4 C3 P1 117.4(8) . .
C3 C4 C5 118.3(11) . .
C6 C5 C4 122.2(12) . .
C5 C6 C7 118.3(11) . .
C8 C7 C6 120.6(11) . .
C3 C8 C7 121.6(11) . .
C14 C9 C10 117.8(9) . .
C14 C9 P1 121.0(8) . .
C10 C9 P1 121.2(7) . .
C9 C10 C11 118.5(11) . .
C12 C11 C10 121.2(13) . .
C11 C12 C13 122.6(13) . .
C14 C13 C12 115.8(12) . .
C9 C14 C13 124.1(11) . .
C16 C15 C20 119.5(8) . .
C16 C15 P2 121.4(7) . .
C20 C15 P2 118.5(7) . .
C17 C16 C15 120.7(10) . .
C18 C17 C16 120.9(12) . .
C17 C18 C19 120.5(11) . .
C20 C19 C18 120.2(12) . .
C19 C20 C15 118.1(10) . .
C22 C21 C26 118.5(8) . .
C22 C21 P3 117.2(7) . .
C26 C21 P3 124.3(7) . .
C21 C22 C23 120.6(10) . .
C24 C23 C22 120.2(11) . .
C23 C24 C25 121.4(11) . .
C24 C25 C26 117.8(11) . .
C21 C26 C25 121.2(11) . .
C32 C27 C28 119.0(8) . .
C32 C27 P3 119.9(6) . .
C28 C27 P3 121.0(6) . .
C29 C28 C27 122.5(8) . .
C28 C29 C30 115.2(9) . .
C31 C30 C29 123.7(9) . .
C32 C31 C30 117.3(9) . .
C27 C32 C31 121.8(8) . .
C34 C33 Pt1 174.4(7) . .
C33 C34 C35 176.9(9) . .
C40 C35 C36 116.0(8) . .
C40 C35 C34 122.2(8) . .
C36 C35 C34 121.8(8) . .
C37 C36 C35 121.2(9) . .
C36 C37 C38 120.5(9) . .
C39 C38 C37 120.4(8) . .
C39 C38 N1 122.0(9) . .
C37 C38 N1 117.4(9) . .
C38 C39 C40 119.8(9) . .
C39 C40 C35 122.0(9) . .
N1 C41 C46 125.5(10) . .
N1 C41 C42 120.7(10) . .
C46 C41 C42 113.7(11) . .
C43 C42 C41 120.4(12) . .
C42 C43 C44 121.8(13) . .
C45 C44 C43 116.3(13) . .
C46 C45 C44 121.5(13) . .
C45 C46 C41 126.0(12) . .
C45 C46 S1 114.8(9) . .
C41 C46 S1 118.9(9) . .
C48 C47 C52 119.0(11) . .
C48 C47 S1 116.4(9) . .
C52 C47 S1 124.6(9) . .
C49 C48 C47 125.4(12) . .
C48 C49 C50 113.3(12) . .
C51 C50 C49 126.8(14) . .
C52 C51 C50 114.0(12) . .
C51 C52 C47 121.4(11) . .
C51 C52 N1 118.0(9) . .
C47 C52 N1 120.6(10) . .
O2 Cl1 O4 115.8(7) . .
O2 Cl1 O1 104.7(9) . .
O4 Cl1 O1 103.3(6) . .
O2 Cl1 O3 114.4(8) . .
O4 Cl1 O3 110.9(6) . .
O1 Cl1 O3 106.5(9) . .

loop_
_geom_bond_atom_site_label_1
_geom_bond_atom_site_label_2
_geom_bond_distance
_geom_bond_site_symmetry_2
Pt1 C33 2.002(8) .
Pt1 C33 2.002(8) 2_566
Pt1 P2 2.314(2) 2_566
Pt1 P2 2.314(2) .
Pt1 Au1 2.9549(4) .
Pt1 Au1 2.9549(4) 2_566
Au1 P3 2.313(2) .
Au1 P1 2.322(2) .
S1 C47 1.654(13) .
S1 C46 1.746(12) .
P1 C9 1.779(9) .
P1 C3 1.809(10) .
P1 C1 1.847(8) .
P2 C1 1.808(8) .
P2 C15 1.815(9) .
P2 C2 1.874(8) 2_566
P3 C21 1.773(9) .
P3 C27 1.785(8) .
P3 C2 1.820(8) .
N1 C41 1.354(13) .
N1 C52 1.431(12) .
N1 C38 1.477(11) .
C2 P2 1.874(8) 2_566
C3 C8 1.386(13) .
C3 C4 1.406(13) .
C4 C5 1.439(14) .
C5 C6 1.366(16) .
C6 C7 1.401(15) .
C7 C8 1.396(13) .
C9 C14 1.372(13) .
C9 C10 1.411(12) .
C10 C11 1.419(14) .
C11 C12 1.327(17) .
C12 C13 1.401(18) .
C13 C14 1.400(14) .
C15 C16 1.373(12) .
C15 C20 1.430(12) .
C16 C17 1.364(14) .
C17 C18 1.323(17) .
C18 C19 1.420(17) .
C19 C20 1.358(13) .
C21 C22 1.395(13) .
C21 C26 1.400(13) .
C22 C23 1.417(13) .
C23 C24 1.366(16) .
C24 C25 1.395(16) .
C25 C26 1.438(14) .
C27 C32 1.387(11) .
C27 C28 1.407(11) .
C28 C29 1.397(12) .
C29 C30 1.427(14) .
C30 C31 1.402(13) .
C31 C32 1.391(12) .
C33 C34 1.188(10) .
C34 C35 1.473(11) .
C35 C40 1.370(11) .
C35 C36 1.431(11) .
C36 C37 1.313(11) .
C37 C38 1.382(13) .
C38 C39 1.336(13) .
C39 C40 1.367(11) .
C41 C46 1.417(14) .
C41 C42 1.442(14) .
C42 C43 1.395(16) .
C43 C44 1.424(17) .
C44 C45 1.399(17) .
C45 C46 1.312(15) .
C47 C48 1.348(14) .
C47 C52 1.407(13) .
C48 C49 1.278(17) .
C49 C50 1.405(17) .
C50 C51 1.395(16) .
C51 C52 1.320(15) .
Cl1 O2 1.358(10) .
Cl1 O4 1.394(8) .
Cl1 O1 1.404(11) .
Cl1 O3 1.481(11) .
